data_1543106
loop_
_publ_author_name
'Liu, Yang'
'Cheng, Li-Jie'
'Yue, Hai-Tao'
'Che, Wen'
'Xie, Jian-Hua'
'Zhou, Qi-Lin'

_publ_section_title
;
 Divergent enantioselective synthesis of hapalindole-type alkaloids using
 catalytic asymmetric hydrogenation of a ketone to construct the chiral
 core structure
;
_journal_issue 7
_journal_name_full 'Chem. Sci.'
_journal_page_first 4725
_journal_paper_doi 10.1039/C6SC00686H
_journal_volume 7
_journal_year 2016
_chemical_absolute_configuration ad
_chemical_formula_moiety 'C23 H27 N O4 S, C3 H6 O'
_chemical_formula_sum 'C26 H33 N O5 S'
_chemical_formula_weight 471.59
_chemical_name_systematic 7
_space_group_crystal_system orthorhombic
_space_group_IT_number 19
_space_group_name_Hall 'P 2ac 2ab'
_space_group_name_H-M_alt 'P 21 21 21'
_symmetry_space_group_name_Hall 'P 2ac 2ab'
_symmetry_space_group_name_H-M 'P 21 21 21'
_atom_sites_solution_hydrogens geom
_atom_sites_solution_primary direct
_atom_sites_solution_secondary difmap
_audit_creation_date 2016-01-15
_audit_creation_method
;
Olex2 1.2
(compiled 2015.09.30 svn.r3233 for OlexSys, GUI svn.r5103)
;
_audit_update_record
;
2016-02-15 deposited with the CCDC.
2016-04-12 downloaded from the CCDC.
;
_cell_angle_alpha 90.00
_cell_angle_beta 90.00
_cell_angle_gamma 90.00
_cell_formula_units_Z 4
_cell_length_a 7.8163(16)
_cell_length_b 11.555(2)
_cell_length_c 26.919(5)
_cell_measurement_reflns_used 4760
_cell_measurement_temperature 133.1500
_cell_measurement_theta_max 25.0091
_cell_measurement_theta_min 1.5130
_cell_volume 2431.3(8)
_computing_cell_refinement 'CrystalClear (Rigaku Inc., 2008)'
_computing_data_collection 'CrystalClear (Rigaku Inc., 2008)'
_computing_data_reduction 'CrystalClear (Rigaku Inc., 2008)'
_computing_molecular_graphics 'Olex2 (Dolomanov et al., 2009)'
_computing_publication_material 'Olex2 (Dolomanov et al., 2009)'
_computing_structure_refinement 'XL (Sheldrick, 2008)'
_computing_structure_solution
;
????
;
_diffrn_ambient_temperature 133.1500
_diffrn_detector_area_resol_mean 28.5714
_diffrn_measured_fraction_theta_full 0.999
_diffrn_measured_fraction_theta_max 0.999
_diffrn_measurement_details
;
scan:
    Number of images: 180
               Slice: -110.0000 - 70.0000
         Image width: 1.0000
            Exp time: 30.0000
       Rotation axis: Omega
               Omega: 0.0000
                 Chi: 45.0000
                 Phi: 0.0000
                 XTD: 45.1138
              2theta: -19.9427
scan:
    Number of images: 150
               Slice: -110.0000 - 40.0000
         Image width: 1.0000
            Exp time: 30.0000
       Rotation axis: Omega
               Omega: 0.0000
                 Chi: 45.0000
                 Phi: 90.0000
                 XTD: 45.1138
              2theta: -19.9427
scan:
    Number of images: 100
               Slice: -110.0000 - -10.0000
         Image width: 1.0000
            Exp time: 30.0000
       Rotation axis: Omega
               Omega: 0.0000
                 Chi: 45.0000
                 Phi: 180.0000
                 XTD: 45.1138
              2theta: -19.9427
;
_diffrn_measurement_device
;
Saturn70 (4x4 bin mode)
;
_diffrn_measurement_device_details
;
AFC10: Fixed Chi 2 circle
;
_diffrn_measurement_device_type 'Bruker P4'
_diffrn_measurement_method dtprofit.ref
_diffrn_orient_matrix_type d*Trek
_diffrn_orient_matrix_UB_11 0.1249
_diffrn_orient_matrix_UB_12 -0.0108
_diffrn_orient_matrix_UB_13 -0.0256
_diffrn_orient_matrix_UB_21 0.0100
_diffrn_orient_matrix_UB_22 -0.0502
_diffrn_orient_matrix_UB_23 0.0698
_diffrn_orient_matrix_UB_31 -0.0068
_diffrn_orient_matrix_UB_32 -0.0301
_diffrn_orient_matrix_UB_33 -0.0207
_diffrn_radiation_detector CCD
_diffrn_radiation_monochromator Confocal
_diffrn_radiation_type MoK\a
_diffrn_radiation_wavelength 0.71073
_diffrn_reflns_av_R_equivalents 0.1047
_diffrn_reflns_av_unetI/netI 0.0995
_diffrn_reflns_limit_h_max 9
_diffrn_reflns_limit_h_min -9
_diffrn_reflns_limit_k_max 13
_diffrn_reflns_limit_k_min -13
_diffrn_reflns_limit_l_max 31
_diffrn_reflns_limit_l_min -31
_diffrn_reflns_number 19854
_diffrn_reflns_theta_full 24.99
_diffrn_reflns_theta_max 24.99
_diffrn_reflns_theta_min 1.51
_diffrn_source 'Rotating Anode'
_diffrn_source_current 40.0000
_diffrn_source_power 2.0000
_diffrn_source_voltage 50.0000
_exptl_absorpt_coefficient_mu 0.170
_exptl_absorpt_correction_T_max 1.0000
_exptl_absorpt_correction_T_min 0.6282
_exptl_absorpt_correction_type multi-scan
_exptl_absorpt_process_details crystalclear
_exptl_crystal_colour Colorless
_exptl_crystal_density_diffrn 1.288
_exptl_crystal_density_method 'not measured'
_exptl_crystal_description Prism
_exptl_crystal_F_000 1008
_exptl_crystal_recrystallization_method 'Re-crystallisation from solvent: diethyl ether/hexane'
_exptl_crystal_size_max 0.2
_exptl_crystal_size_mid 0.18
_exptl_crystal_size_min 0.12
_refine_diff_density_max 0.301
_refine_diff_density_min -0.476
_refine_diff_density_rms 0.085
_refine_ls_abs_structure_details 'Flack H D (1983), Acta Cryst. A39, 876-881'
_refine_ls_abs_structure_Flack 0.09(18)
_refine_ls_extinction_method none
_refine_ls_goodness_of_fit_ref 1.128
_refine_ls_hydrogen_treatment constr
_refine_ls_matrix_type full
_refine_ls_number_parameters 304
_refine_ls_number_reflns 4263
_refine_ls_number_restraints 24
_refine_ls_restrained_S_all 1.126
_refine_ls_R_factor_all 0.1148
_refine_ls_R_factor_gt 0.0837
_refine_ls_shift/su_max 0.000
_refine_ls_shift/su_mean 0.000
_refine_ls_structure_factor_coef Fsqd
_refine_ls_weighting_details 'calc w=1/[\s^2^(Fo^2^)+(0.0899P)^2^+0.0000P] where P=(Fo^2^+2Fc^2^)/3'
_refine_ls_weighting_scheme calc
_refine_ls_wR_factor_gt 0.1899
_refine_ls_wR_factor_ref 0.2057
_reflns_number_gt 3143
_reflns_number_total 4263
_reflns_threshold_expression >2sigma(I)
_cod_data_source_file c6sc00686h2.cif
_cod_data_source_block shelxl
_cod_depositor_comments
;
The following automatic conversions were performed:

'_exptl_absorpt_correction_type' value 'Multi-scan' changed to
'multi-scan' according to
/usr/data/users/saulius/crontab/automatic-downloads/rss-feeds/RSC/lib/dictionaries/cif_core.dic
dictionary named 'cif_core.dic' version 2.4.2 from 2011-04-26.

Automatic conversion script
Id: cif_fix_values 4268 2015-11-12 08:31:59Z antanas 

 Adding full bibliography for 1543106.cif.
;
_cod_original_cell_volume 2431.2(8)
_cod_database_code 1543106
_diffrn_number_total 2482
_olex2_refinement_description
;
1. Fixed Uiso
 At 1.2 times of:
  All C(H) groups, All C(H,H) groups
 At 1.5 times of:
  All C(H,H,H) groups, All O(H) groups
2. Uiso/Uaniso restraints and constraints
Uanis(O5) \\sim Ueq, Uanis(C24) \\sim Ueq, Uanis(C25) \\sim Ueq, Uanis(C26)
\\sim Ueq: with sigma of 0.01 and sigma for terminal atoms of 0.02
3.a Ternary CH refined with riding coordinates:
 C15(H15), C16(H16), C20(H20)
3.b Secondary CH2 refined with riding coordinates:
 C17(H17A,H17B), C18(H18A,H18B), C19(H19A,H19B)
3.c Aromatic/amide H refined with riding coordinates:
 C2(H2), C3(H3A), C4(H4A), C5(H5), C6(H6), C8(H8), C9(H9), C10(H10), C11(H11),
 C14(H14)
3.d Idealised Me refined as rotating group:
 C22(H22A,H22B,H22C), C23(H23A,H23B,H23C), C24(H24A,H24B,H24C), C26(H26A,H26B,
 H26C)
3.e Idealised tetrahedral OH refined as rotating group:
 O3(H3), O4(H4)
;
_olex2_submission_special_instructions 'No special instructions were received'

loop_
_space_group_symop_id
_space_group_symop_operation_xyz
1 'x, y, z'
2 '-x+1/2, -y, z+1/2'
3 '-x, y+1/2, -z+1/2'
4 'x+1/2, -y+1/2, -z'

loop_
_atom_site_label
_atom_site_type_symbol
_atom_site_fract_x
_atom_site_fract_y
_atom_site_fract_z
_atom_site_U_iso_or_equiv
_atom_site_adp_type
_atom_site_occupancy
_atom_site_calc_flag
_atom_site_refinement_flags_posn
_atom_site_refinement_flags_adp
S1 S 0.46473(19) 0.36519(12) 0.10185(5) 0.0421(4) Uani 1 d . .
O1 O 0.3849(5) 0.2953(4) 0.13875(16) 0.0541(11) Uani 1 d . .
O2 O 0.3843(5) 0.3841(4) 0.05486(15) 0.0537(11) Uani 1 d . .
O3 O 0.4367(4) 0.8074(3) 0.04525(13) 0.0381(9) Uani 1 d . .
H3 H 0.3337 0.7882 0.0485 0.057 Uiso 1 calc GR .
O4 O 1.0926(4) 0.7679(4) 0.04311(14) 0.0414(10) Uani 1 d . .
H4 H 1.0573 0.7382 0.0166 0.062 Uiso 1 calc GR .
N1 N 0.4911(6) 0.4946(4) 0.12669(17) 0.0411(12) Uani 1 d . .
C1 C 0.6743(7) 0.3145(5) 0.0921(2) 0.0455(15) Uani 1 d . .
C2 C 0.7561(9) 0.3435(5) 0.0485(3) 0.0568(18) Uani 1 d . .
H2 H 0.6999 0.3883 0.0238 0.068 Uiso 1 calc R .
C3 C 0.9247(10) 0.3052(6) 0.0417(3) 0.072(2) Uani 1 d . .
H3A H 0.9835 0.3223 0.0116 0.087 Uiso 1 calc R .
C4 C 1.0054(9) 0.2424(7) 0.0786(4) 0.078(3) Uani 1 d . .
H4A H 1.1207 0.2187 0.0741 0.093 Uiso 1 calc R .
C5 C 0.9220(10) 0.2141(7) 0.1213(3) 0.073(2) Uani 1 d . .
H5 H 0.9789 0.1708 0.1464 0.087 Uiso 1 calc R .
C6 C 0.7498(8) 0.2494(6) 0.1283(3) 0.0562(17) Uani 1 d . .
H6 H 0.6886 0.2284 0.1574 0.067 Uiso 1 calc R .
C7 C 0.5520(7) 0.5172(5) 0.17587(19) 0.0376(12) Uani 1 d . .
C8 C 0.5509(8) 0.4495(5) 0.2183(2) 0.0482(15) Uani 1 d . .
H8 H 0.5098 0.3721 0.2178 0.058 Uiso 1 calc R .
C9 C 0.6114(8) 0.4985(6) 0.2606(2) 0.0492(15) Uani 1 d . .
H9 H 0.6117 0.4538 0.2903 0.059 Uiso 1 calc R .
C10 C 0.6722(8) 0.6105(6) 0.2625(2) 0.0503(16) Uani 1 d . .
H10 H 0.7107 0.6415 0.2932 0.060 Uiso 1 calc R .
C11 C 0.6777(7) 0.6781(6) 0.2202(2) 0.0458(15) Uani 1 d . .
H11 H 0.7208 0.7549 0.2214 0.055 Uiso 1 calc R .
C12 C 0.6176(6) 0.6302(5) 0.17523(19) 0.0358(12) Uani 1 d . .
C13 C 0.6037(6) 0.6766(4) 0.12500(19) 0.0325(12) Uani 1 d . .
C14 C 0.5293(7) 0.5941(5) 0.0976(2) 0.0380(13) Uani 1 d . .
H14 H 0.5050 0.6011 0.0632 0.046 Uiso 1 calc R .
C15 C 0.6564(6) 0.7980(4) 0.10918(19) 0.0313(12) Uani 1 d . .
H15 H 0.6956 0.8392 0.1398 0.038 Uiso 1 calc R .
C16 C 0.4953(6) 0.8628(5) 0.09021(18) 0.0346(12) Uani 1 d . .
H16 H 0.4034 0.8579 0.1159 0.042 Uiso 1 calc R .
C17 C 0.5347(7) 0.9895(4) 0.0799(2) 0.0415(13) Uani 1 d . .
H17A H 0.5666 1.0284 0.1113 0.050 Uiso 1 calc R .
H17B H 0.4310 1.0279 0.0667 0.050 Uiso 1 calc R .
C18 C 0.6803(7) 1.0022(5) 0.0425(2) 0.0417(14) Uani 1 d . .
H18A H 0.7096 1.0850 0.0385 0.050 Uiso 1 calc R .
H18B H 0.6440 0.9718 0.0098 0.050 Uiso 1 calc R .
C19 C 0.8381(7) 0.9350(5) 0.0610(2) 0.0413(14) Uani 1 d . .
H19A H 0.9303 0.9422 0.0360 0.050 Uiso 1 calc R .
H19B H 0.8793 0.9711 0.0921 0.050 Uiso 1 calc R .
C20 C 0.8044(6) 0.8067(5) 0.0706(2) 0.0332(12) Uani 1 d . .
H20 H 0.7608 0.7730 0.0389 0.040 Uiso 1 calc R .
C21 C 0.9715(7) 0.7421(5) 0.08343(19) 0.0392(13) Uani 1 d . .
C22 C 0.9544(8) 0.6111(5) 0.0861(2) 0.0501(15) Uani 1 d . .
H22A H 0.8926 0.5832 0.0568 0.075 Uiso 1 calc GR .
H22B H 0.8912 0.5898 0.1162 0.075 Uiso 1 calc GR .
H22C H 1.0685 0.5760 0.0870 0.075 Uiso 1 calc GR .
C23 C 1.0588(7) 0.7884(6) 0.1305(2) 0.0548(17) Uani 1 d . .
H23A H 1.1627 0.7434 0.1371 0.082 Uiso 1 calc GR .
H23B H 0.9804 0.7813 0.1588 0.082 Uiso 1 calc GR .
H23C H 1.0891 0.8699 0.1257 0.082 Uiso 1 calc GR .
O5 O 0.8401(8) -0.0285(6) 0.2069(2) 0.0971(19) Uani 1 d . U
C24 C 0.9422(12) -0.0652(8) 0.2878(3) 0.096(3) Uani 1 d . U
H24A H 0.9689 -0.1418 0.2742 0.144 Uiso 1 calc GR .
H24B H 0.8613 -0.0734 0.3154 0.144 Uiso 1 calc GR .
H24C H 1.0475 -0.0287 0.2998 0.144 Uiso 1 calc GR .
C25 C 0.8652(9) 0.0075(7) 0.2485(3) 0.065(2) Uani 1 d . U
C26 C 0.8188(12) 0.1278(7) 0.2619(3) 0.093(3) Uani 1 d . U
H26A H 0.9227 0.1750 0.2642 0.139 Uiso 1 calc GR .
H26B H 0.7599 0.1281 0.2941 0.139 Uiso 1 calc GR .
H26C H 0.7429 0.1600 0.2365 0.139 Uiso 1 calc GR .

loop_
_atom_site_aniso_label
_atom_site_aniso_U_11
_atom_site_aniso_U_22
_atom_site_aniso_U_33
_atom_site_aniso_U_23
_atom_site_aniso_U_13
_atom_site_aniso_U_12
S1 0.0390(8) 0.0368(7) 0.0504(8) 0.0004(7) 0.0000(7) -0.0064(7)
O1 0.050(2) 0.048(2) 0.065(3) 0.006(2) 0.006(2) -0.012(2)
O2 0.062(3) 0.041(2) 0.058(3) 0.000(2) -0.012(2) -0.008(2)
O3 0.022(2) 0.047(2) 0.045(2) -0.0065(18) 0.0028(17) -0.0036(17)
O4 0.0210(18) 0.063(3) 0.040(2) -0.0109(19) 0.0046(16) -0.0052(18)
N1 0.038(3) 0.040(3) 0.046(3) 0.008(2) 0.003(2) -0.003(2)
C1 0.038(3) 0.041(3) 0.057(4) 0.000(3) 0.001(3) -0.008(3)
C2 0.060(4) 0.041(4) 0.070(4) -0.004(3) 0.015(4) -0.003(3)
C3 0.060(5) 0.049(4) 0.109(6) -0.018(4) 0.044(5) -0.019(4)
C4 0.038(4) 0.059(5) 0.136(8) -0.036(5) -0.007(5) -0.004(4)
C5 0.055(5) 0.070(5) 0.093(6) -0.025(4) -0.015(4) 0.019(4)
C6 0.048(4) 0.059(4) 0.061(4) -0.015(4) -0.007(3) -0.005(3)
C7 0.033(3) 0.039(3) 0.041(3) -0.001(2) 0.005(3) 0.005(3)
C8 0.049(4) 0.048(3) 0.047(4) 0.001(3) 0.007(3) 0.004(3)
C9 0.051(4) 0.059(4) 0.037(3) 0.005(3) 0.008(3) 0.001(3)
C10 0.050(4) 0.063(4) 0.038(3) -0.008(3) 0.001(3) 0.006(3)
C11 0.036(3) 0.050(4) 0.050(4) -0.006(3) 0.005(3) 0.004(3)
C12 0.023(3) 0.047(3) 0.037(3) -0.001(3) 0.006(2) 0.003(3)
C13 0.020(3) 0.041(3) 0.037(3) 0.000(2) 0.007(2) -0.003(2)
C14 0.031(3) 0.042(3) 0.041(3) 0.003(3) 0.000(3) -0.001(3)
C15 0.025(3) 0.033(3) 0.035(3) -0.005(2) 0.003(2) -0.003(2)
C16 0.021(3) 0.047(3) 0.036(3) -0.002(2) 0.004(2) 0.005(2)
C17 0.031(3) 0.039(3) 0.054(3) -0.006(3) 0.003(3) 0.003(3)
C18 0.044(3) 0.036(3) 0.045(3) 0.001(3) -0.002(3) -0.002(3)
C19 0.029(3) 0.043(3) 0.051(4) -0.002(3) 0.009(3) -0.011(3)
C20 0.018(3) 0.041(3) 0.040(3) 0.000(3) 0.001(2) -0.007(2)
C21 0.019(3) 0.064(4) 0.034(3) -0.002(3) 0.007(2) 0.006(3)
C22 0.033(3) 0.055(4) 0.062(4) 0.007(3) 0.014(3) 0.005(3)
C23 0.026(3) 0.090(5) 0.049(4) 0.001(3) 0.002(3) -0.002(3)
O5 0.102(4) 0.114(5) 0.076(4) -0.028(3) 0.001(3) -0.017(4)
C24 0.084(6) 0.105(7) 0.100(6) 0.012(5) -0.018(5) 0.000(5)
C25 0.065(4) 0.071(4) 0.059(4) -0.013(4) 0.008(4) -0.007(4)
C26 0.107(6) 0.074(5) 0.096(6) -0.014(5) -0.002(5) -0.006(5)

loop_
_atom_type_symbol
_atom_type_description
_atom_type_scat_dispersion_real
_atom_type_scat_dispersion_imag
_atom_type_scat_source
C C 0.0033 0.0016 'International Tables Vol C Tables 4.2.6.8 and 6.1.1.4'
H H 0.0000 0.0000 'International Tables Vol C Tables 4.2.6.8 and 6.1.1.4'
N N 0.0061 0.0033 'International Tables Vol C Tables 4.2.6.8 and 6.1.1.4'
O O 0.0106 0.0060 'International Tables Vol C Tables 4.2.6.8 and 6.1.1.4'
S S 0.1246 0.1234 'International Tables Vol C Tables 4.2.6.8 and 6.1.1.4'

loop_
_geom_angle_atom_site_label_1
_geom_angle_atom_site_label_2
_geom_angle_atom_site_label_3
_geom_angle
O1 S1 O2 120.7(3)
O1 S1 N1 106.6(2)
O1 S1 C1 108.9(3)
O2 S1 N1 106.0(2)
O2 S1 C1 109.1(3)
N1 S1 C1 104.2(3)
C16 O3 H3 109.5
C21 O4 H4 109.5
C7 N1 S1 125.5(4)
C14 N1 S1 122.4(4)
C14 N1 C7 107.0(4)
C2 C1 S1 118.6(5)
C6 C1 S1 118.6(5)
C6 C1 C2 122.8(6)
C1 C2 H2 120.9
C1 C2 C3 118.2(7)
C3 C2 H2 120.9
C2 C3 H3A 120.0
C4 C3 C2 119.9(7)
C4 C3 H3A 120.0
C3 C4 H4A 119.5
C5 C4 C3 121.0(7)
C5 C4 H4A 119.5
C4 C5 H5 120.1
C4 C5 C6 119.8(8)
C6 C5 H5 120.1
C1 C6 C5 118.3(7)
C1 C6 H6 120.9
C5 C6 H6 120.9
C8 C7 N1 131.2(5)
C8 C7 C12 122.6(5)
C12 C7 N1 106.2(4)
C7 C8 H8 121.5
C9 C8 C7 117.0(6)
C9 C8 H8 121.5
C8 C9 H9 118.6
C8 C9 C10 122.8(6)
C10 C9 H9 118.6
C9 C10 H10 119.6
C9 C10 C11 120.8(6)
C11 C10 H10 119.6
C10 C11 H11 120.8
C10 C11 C12 118.3(6)
C12 C11 H11 120.8
C7 C12 C11 118.4(5)
C7 C12 C13 109.1(5)
C11 C12 C13 132.5(5)
C12 C13 C15 125.3(5)
C14 C13 C12 106.3(5)
C14 C13 C15 128.3(5)
N1 C14 H14 124.3
C13 C14 N1 111.3(5)
C13 C14 H14 124.3
C13 C15 H15 106.9
C13 C15 C16 108.5(4)
C13 C15 C20 116.5(4)
C16 C15 H15 106.9
C16 C15 C20 110.7(4)
C20 C15 H15 106.9
O3 C16 C15 108.6(4)
O3 C16 H16 109.1
O3 C16 C17 109.7(4)
C15 C16 H16 109.1
C17 C16 C15 111.1(4)
C17 C16 H16 109.1
C16 C17 H17A 109.4
C16 C17 H17B 109.4
C16 C17 C18 111.3(4)
H17A C17 H17B 108.0
C18 C17 H17A 109.4
C18 C17 H17B 109.4
C17 C18 H18A 109.7
C17 C18 H18B 109.7
C17 C18 C19 109.7(4)
H18A C18 H18B 108.2
C19 C18 H18A 109.7
C19 C18 H18B 109.7
C18 C19 H19A 108.8
C18 C19 H19B 108.8
H19A C19 H19B 107.7
C20 C19 C18 114.0(5)
C20 C19 H19A 108.8
C20 C19 H19B 108.8
C15 C20 H20 106.9
C19 C20 C15 107.6(4)
C19 C20 H20 106.9
C19 C20 C21 111.2(4)
C21 C20 C15 116.7(4)
C21 C20 H20 106.9
O4 C21 C20 106.4(4)
O4 C21 C22 107.0(4)
O4 C21 C23 104.6(4)
C22 C21 C20 114.7(5)
C22 C21 C23 110.3(5)
C23 C21 C20 113.1(5)
C21 C22 H22A 109.5
C21 C22 H22B 109.5
C21 C22 H22C 109.5
H22A C22 H22B 109.5
H22A C22 H22C 109.5
H22B C22 H22C 109.5
C21 C23 H23A 109.5
C21 C23 H23B 109.5
C21 C23 H23C 109.5
H23A C23 H23B 109.5
H23A C23 H23C 109.5
H23B C23 H23C 109.5
H24A C24 H24B 109.5
H24A C24 H24C 109.5
H24B C24 H24C 109.5
C25 C24 H24A 109.5
C25 C24 H24B 109.5
C25 C24 H24C 109.5
O5 C25 C24 122.1(8)
O5 C25 C26 120.6(8)
C24 C25 C26 117.3(7)
C25 C26 H26A 109.5
C25 C26 H26B 109.5
C25 C26 H26C 109.5
H26A C26 H26B 109.5
H26A C26 H26C 109.5
H26B C26 H26C 109.5

loop_
_geom_bond_atom_site_label_1
_geom_bond_atom_site_label_2
_geom_bond_distance
S1 O1 1.424(4)
S1 O2 1.429(4)
S1 N1 1.651(5)
S1 C1 1.759(6)
O3 H3 0.8400
O3 C16 1.444(6)
O4 H4 0.8400
O4 C21 1.471(6)
N1 C7 1.431(7)
N1 C14 1.422(7)
C1 C2 1.376(8)
C1 C6 1.366(9)
C2 H2 0.9500
C2 C3 1.403(10)
C3 H3A 0.9500
C3 C4 1.383(11)
C4 H4A 0.9500
C4 C5 1.361(11)
C5 H5 0.9500
C5 C6 1.419(10)
C6 H6 0.9500
C7 C8 1.384(8)
C7 C12 1.403(8)
C8 H8 0.9500
C8 C9 1.357(8)
C9 H9 0.9500
C9 C10 1.379(9)
C10 H10 0.9500
C10 C11 1.381(8)
C11 H11 0.9500
C11 C12 1.412(8)
C12 C13 1.459(7)
C13 C14 1.338(7)
C13 C15 1.523(7)
C14 H14 0.9500
C15 H15 1.0000
C15 C16 1.551(7)
C15 C20 1.558(7)
C16 H16 1.0000
C16 C17 1.521(7)
C17 H17A 0.9900
C17 H17B 0.9900
C17 C18 1.526(8)
C18 H18A 0.9900
C18 H18B 0.9900
C18 C19 1.539(8)
C19 H19A 0.9900
C19 H19B 0.9900
C19 C20 1.528(7)
C20 H20 1.0000
C20 C21 1.543(8)
C21 C22 1.521(8)
C21 C23 1.536(8)
C22 H22A 0.9800
C22 H22B 0.9800
C22 H22C 0.9800
C23 H23A 0.9800
C23 H23B 0.9800
C23 H23C 0.9800
O5 C25 1.210(8)
C24 H24A 0.9800
C24 H24B 0.9800
C24 H24C 0.9800
C24 C25 1.479(11)
C25 C26 1.482(11)
C26 H26A 0.9800
C26 H26B 0.9800
C26 H26C 0.9800

loop_
_geom_hbond_atom_site_label_D
_geom_hbond_atom_site_label_H
_geom_hbond_atom_site_label_A
_geom_hbond_distance_DH
_geom_hbond_distance_HA
_geom_hbond_distance_DA
_geom_hbond_angle_DHA
_geom_hbond_site_symmetry_A
O4 H4 O3 0.84 1.98 2.811(5) 168.2 4_565

loop_
_geom_torsion_atom_site_label_1
_geom_torsion_atom_site_label_2
_geom_torsion_atom_site_label_3
_geom_torsion_atom_site_label_4
_geom_torsion
S1 N1 C7 C8 -23.6(9)
S1 N1 C7 C12 157.4(4)
S1 N1 C14 C13 -157.7(4)
S1 C1 C2 C3 178.4(5)
S1 C1 C6 C5 -176.7(5)
O1 S1 N1 C7 43.8(5)
O1 S1 N1 C14 -164.8(4)
O1 S1 C1 C2 160.0(5)
O1 S1 C1 C6 -21.0(6)
O2 S1 N1 C7 173.6(4)
O2 S1 N1 C14 -35.0(5)
O2 S1 C1 C2 26.3(6)
O2 S1 C1 C6 -154.6(5)
O3 C16 C17 C18 -63.2(5)
N1 S1 C1 C2 -86.5(5)
N1 S1 C1 C6 92.5(5)
N1 C7 C8 C9 -176.6(5)
N1 C7 C12 C11 176.2(5)
N1 C7 C12 C13 -2.2(6)
C1 S1 N1 C7 -71.3(5)
C1 S1 N1 C14 80.1(5)
C1 C2 C3 C4 -1.5(10)
C2 C1 C6 C5 2.3(9)
C2 C3 C4 C5 1.9(11)
C3 C4 C5 C6 -0.1(11)
C4 C5 C6 C1 -1.9(10)
C6 C1 C2 C3 -0.6(9)
C7 N1 C14 C13 -1.7(6)
C7 C8 C9 C10 -0.1(9)
C7 C12 C13 C14 1.2(6)
C7 C12 C13 C15 178.2(4)
C8 C7 C12 C11 -2.9(8)
C8 C7 C12 C13 178.7(5)
C8 C9 C10 C11 -1.4(9)
C9 C10 C11 C12 0.7(9)
C10 C11 C12 C7 1.3(8)
C10 C11 C12 C13 179.3(6)
C11 C12 C13 C14 -177.0(6)
C11 C12 C13 C15 0.0(9)
C12 C7 C8 C9 2.3(9)
C12 C13 C14 N1 0.3(6)
C12 C13 C15 C16 -117.7(5)
C12 C13 C15 C20 116.7(5)
C13 C15 C16 O3 -66.3(5)
C13 C15 C16 C17 172.9(4)
C13 C15 C20 C19 -178.9(5)
C13 C15 C20 C21 -53.1(6)
C14 N1 C7 C8 -178.6(6)
C14 N1 C7 C12 2.4(6)
C14 C13 C15 C16 58.6(7)
C14 C13 C15 C20 -67.0(7)
C15 C13 C14 N1 -176.5(5)
C15 C16 C17 C18 57.0(6)
C15 C20 C21 O4 -177.3(4)
C15 C20 C21 C22 64.6(6)
C15 C20 C21 C23 -63.0(6)
C16 C15 C20 C19 56.6(6)
C16 C15 C20 C21 -177.7(5)
C16 C17 C18 C19 -54.9(6)
C17 C18 C19 C20 56.9(6)
C18 C19 C20 C15 -57.3(6)
C18 C19 C20 C21 173.8(4)
C19 C20 C21 O4 -53.3(6)
C19 C20 C21 C22 -171.4(5)
C19 C20 C21 C23 61.0(6)
C20 C15 C16 O3 62.7(5)
C20 C15 C16 C17 -58.1(5)
